data_2107412
loop_
_publ_author_name
'Oddon, Y.'
'Tranquard, A.'
'Vignalou, J.R.'
'Pepe, G.'

_publ_section_title
;
 Structure d'Hydrogenoorthophosphates de Thallium(I). Structure du
 Pentahydrogenoorthophosphate de Thallium(I) Tl H5 (P O4)2
;
_journal_name_full 'Acta Crystallographica B (24,1968-38,1982)'
_journal_page_first 3510
_journal_page_last 3514
_journal_volume 34
_journal_year 1978
_chemical_formula_sum 'H5 O8 P2 Tl'
_chemical_name_systematic 'Tl H5 (P O4)2'
_space_group_IT_number 15
_symmetry_space_group_name_Hall '-C 2yc'
_symmetry_space_group_name_H-M 'C 1 2/c 1'
_cell_angle_alpha 90
_cell_angle_beta 100.8
_cell_angle_gamma 90
_cell_formula_units_Z 4
_cell_length_a 10.307
_cell_length_b 7.748
_cell_length_c 9.609
_cell_volume 753.770
_citation_journal_id_ASTM ACBCAR
_cod_data_source_file Oddon_ACBCAR_1978_1735.cif
_cod_data_source_block H5O8P2Tl1
_cod_original_cell_volume 753.7696
_cod_original_formula_sum 'H5 O8 P2 Tl1'
_cod_database_code 2107412

loop_
_symmetry_equiv_pos_as_xyz
x,y,z
-x,y,-z+1/2
-x,-y,-z
x,-y,z-1/2
x+1/2,y+1/2,z
-x+1/2,y+1/2,-z+1/2
-x+1/2,-y+1/2,-z
x+1/2,-y+1/2,z-1/2

loop_
_atom_site_label
_atom_site_type_symbol
_atom_site_fract_x
_atom_site_fract_y
_atom_site_fract_z
_atom_site_occupancy
_atom_site_U_iso_or_equiv
O2 O-2 0.3461 0.0852 0.9238 1 0.0
H1 H+1 0.3333 -0.039 0.517 1 0.0
P1 P+5 0.3165 0.0562 0.3063 1 0.0
O3 O-2 0.1815 0.1368 0.3216 1 0.0
O1 O-2 0.3088 0.0369 0.6681 1 0.0
H3 H+1 0.5 0.2 0.25 1 0.0
H2 H+1 0.185 0.266 0.326 1 0.0
O4 O-2 0.4198 0.1996 0.328 1 0.0
Tl1 Tl+1 0 0 0 1 0.0
